data_4325806
loop_
_publ_author_name
'Jos\'e Vicente'
'Rashmi V. Shenoy'
'Elo\'isa Mart\'inez-Viviente'
'Peter G. Jones'

_publ_section_title
;
 Synthesis of Pd3Tl and Pd6Tl2 Complexes Based on a Trinuclear
 Aryl-Palladium(II) Complex Acting as a Metallaligand Toward Thallium(I)
 Through Tl-Arene and Tl-I Bonds
;
_journal_name_full 'Inorganic Chemistry'
_journal_page_first 7189
_journal_page_last 7194
_journal_paper_doi 10.1021/ic2007793
_journal_volume 50
_journal_year 2011
_chemical_formula_sum 'C59 H74 I2 N4 Pd2'
_chemical_formula_weight 1305.82
_chemical_name_systematic
; 
 ? 
;
_space_group_IT_number 14
_symmetry_cell_setting monoclinic
_symmetry_space_group_name_Hall '-P 2ybc'
_symmetry_space_group_name_H-M 'P 1 21/c 1'
_atom_sites_solution_hydrogens geom
_atom_sites_solution_primary direct
_atom_sites_solution_secondary difmap
_audit_creation_method SHELXL-97
_cell_angle_alpha 90.00
_cell_angle_beta 109.857(3)
_cell_angle_gamma 90.00
_cell_formula_units_Z 4
_cell_length_a 22.5064(4)
_cell_length_b 12.0857(2)
_cell_length_c 22.0979(5)
_cell_measurement_reflns_used 52961
_cell_measurement_temperature 100(2)
_cell_measurement_theta_max 30.8604
_cell_measurement_theta_min 2.2274
_cell_volume 5653.4(2)
_computing_cell_refinement
; 
CrysAlisPro, Oxford Diffraction Ltd., 
Version 1.171.34.44 (release 25-10-2010 CrysAlis171 .NET) 
(compiled Oct 25 2010,18:11:34) 
;
_computing_data_collection
; 
CrysAlisPro, Oxford Diffraction Ltd., 
Version 1.171.34.44 (release 25-10-2010 CrysAlis171 .NET) 
(compiled Oct 25 2010,18:11:34) 
;
_computing_data_reduction
; 
CrysAlisPro, Oxford Diffraction Ltd., 
Version 1.171.34.44 (release 25-10-2010 CrysAlis171 .NET) 
(compiled Oct 25 2010,18:11:34) 
;
_computing_molecular_graphics 'Siemens XP'
_computing_publication_material SHELXL-97
_computing_structure_refinement 'SHELXL-97 (Sheldrick, 1997)'
_computing_structure_solution 'SHELXS-97 (Sheldrick, 1990)'
_diffrn_ambient_temperature 100(2)
_diffrn_detector_area_resol_mean 16.1419
_diffrn_measured_fraction_theta_full 1.000
_diffrn_measured_fraction_theta_max 1.000
_diffrn_measurement_device_type 'Oxford Diffraction Xcalibur, Eos'
_diffrn_measurement_method \w-scan
_diffrn_radiation_monochromator graphite
_diffrn_radiation_source 'Enhance (Mo) X-ray Source'
_diffrn_radiation_type MoK\a
_diffrn_radiation_wavelength 0.71073
_diffrn_reflns_av_R_equivalents 0.0589
_diffrn_reflns_av_sigmaI/netI 0.0243
_diffrn_reflns_limit_h_max 30
_diffrn_reflns_limit_h_min -30
_diffrn_reflns_limit_k_max 16
_diffrn_reflns_limit_k_min -16
_diffrn_reflns_limit_l_max 29
_diffrn_reflns_limit_l_min -29
_diffrn_reflns_number 220676
_diffrn_reflns_theta_full 28.28
_diffrn_reflns_theta_max 28.28
_diffrn_reflns_theta_min 2.23
_exptl_absorpt_coefficient_mu 1.768
_exptl_absorpt_correction_T_max 1.00000
_exptl_absorpt_correction_T_min 0.91015
_exptl_absorpt_correction_type multi-scan
_exptl_absorpt_process_details
; 
CrysAlisPro, Oxford Diffraction Ltd., 
Version 1.171.34.44 (release 25-10-2010 CrysAlis171 .NET) 
(compiled Oct 25 2010,18:11:34) 
;
_exptl_crystal_colour yellow
_exptl_crystal_density_diffrn 1.534
_exptl_crystal_description tablet
_exptl_crystal_F_000 2616
_exptl_crystal_size_max 0.2
_exptl_crystal_size_mid 0.2
_exptl_crystal_size_min 0.1
_refine_diff_density_max 2.890
_refine_diff_density_min -1.399
_refine_diff_density_rms 0.110
_refine_ls_extinction_method none
_refine_ls_goodness_of_fit_ref 1.079
_refine_ls_hydrogen_treatment 'rigid methyls, others riding'
_refine_ls_matrix_type full
_refine_ls_number_parameters 621
_refine_ls_number_reflns 14013
_refine_ls_number_restraints 0
_refine_ls_restrained_S_all 1.079
_refine_ls_R_factor_all 0.0501
_refine_ls_R_factor_gt 0.0371
_refine_ls_shift/su_max 0.001
_refine_ls_shift/su_mean 0.000
_refine_ls_structure_factor_coef Fsqd
_refine_ls_weighting_details 'calc w=1/[\s^2^(Fo^2^)+(0.0321P)^2^+15.0496P] where P=(Fo^2^+2Fc^2^)/3'
_refine_ls_weighting_scheme calc
_refine_ls_wR_factor_gt 0.0808
_refine_ls_wR_factor_ref 0.0869
_reflns_number_gt 11688
_reflns_number_total 14013
_reflns_threshold_expression >2sigma(I)
_cod_data_source_file ic2007793_si_001_2.cif
_cod_data_source_block rhash
_cod_original_cell_volume 5653.35(19)
_cod_original_sg_symbol_H-M 'P 21/c'
_cod_database_code 4325806

loop_
_symmetry_equiv_pos_as_xyz
'x, y, z'
'-x, y+1/2, -z+1/2'
'-x, -y, -z'
'x, -y-1/2, z-1/2'

loop_
_atom_site_label
_atom_site_type_symbol
_atom_site_fract_x
_atom_site_fract_y
_atom_site_fract_z
_atom_site_U_iso_or_equiv
_atom_site_adp_type
_atom_site_occupancy
_atom_site_symmetry_multiplicity
_atom_site_calc_flag
_atom_site_refinement_flags
Pd1 Pd 0.377637(11) 0.67029(2) 0.266325(13) 0.02274(6) Uani 1 1 d .
Pd2 Pd 0.128675(11) 0.53533(2) 0.274588(12) 0.01884(6) Uani 1 1 d .
I1 I 0.386490(12) 0.86450(2) 0.316141(14) 0.03446(7) Uani 1 1 d .
I2 I 0.140181(11) 0.39549(2) 0.190403(12) 0.02966(6) Uani 1 1 d .
C1 C 0.32310(15) 0.6208(3) 0.31536(17) 0.0232(7) Uani 1 1 d .
C2 C 0.25742(15) 0.6113(3) 0.28445(16) 0.0207(6) Uani 1 1 d .
C3 C 0.22264(14) 0.5441(3) 0.31200(15) 0.0201(6) Uani 1 1 d .
C4 C 0.25219(16) 0.4876(3) 0.36940(16) 0.0240(7) Uani 1 1 d .
C5 C 0.31652(17) 0.5060(3) 0.40136(17) 0.0286(7) Uani 1 1 d .
H5 H 0.3364 0.4719 0.4420 0.034 Uiso 1 1 calc R
C6 C 0.35243(16) 0.5722(3) 0.37571(18) 0.0274(7) Uani 1 1 d .
C7 C 0.22637(16) 0.6670(3) 0.22054(17) 0.0256(7) Uani 1 1 d .
H7A H 0.2501 0.7337 0.2180 0.038 Uiso 1 1 calc R
H7B H 0.1830 0.6872 0.2162 0.038 Uiso 1 1 calc R
H7C H 0.2258 0.6161 0.1858 0.038 Uiso 1 1 calc R
C8 C 0.21608(19) 0.4122(3) 0.39911(19) 0.0331(8) Uani 1 1 d .
H8A H 0.1929 0.4568 0.4207 0.050 Uiso 1 1 calc R
H8B H 0.2457 0.3634 0.4305 0.050 Uiso 1 1 calc R
H8C H 0.1862 0.3674 0.3653 0.050 Uiso 1 1 calc R
C9 C 0.42178(19) 0.5893(4) 0.4121(2) 0.0447(11) Uani 1 1 d .
H9A H 0.4330 0.5534 0.4543 0.067 Uiso 1 1 calc R
H9B H 0.4307 0.6687 0.4179 0.067 Uiso 1 1 calc R
H9C H 0.4466 0.5568 0.3878 0.067 Uiso 1 1 calc R
N11 N 0.43799(13) 0.6908(2) 0.21071(15) 0.0248(6) Uani 1 1 d .
C12 C 0.44610(15) 0.5992(3) 0.17961(17) 0.0224(7) Uani 1 1 d .
C13 C 0.48358(16) 0.5998(3) 0.14115(16) 0.0240(7) Uani 1 1 d .
H13 H 0.4882 0.5340 0.1197 0.029 Uiso 1 1 calc R
C14 C 0.51449(16) 0.6959(3) 0.13363(17) 0.0255(7) Uani 1 1 d .
C15 C 0.50638(17) 0.7888(3) 0.16759(18) 0.0292(8) Uani 1 1 d .
H15 H 0.5275 0.8559 0.1653 0.035 Uiso 1 1 calc R
C16 C 0.46786(16) 0.7836(3) 0.20443(18) 0.0280(7) Uani 1 1 d .
H16 H 0.4623 0.8484 0.2262 0.034 Uiso 1 1 calc R
C17 C 0.55601(18) 0.7007(3) 0.09150(18) 0.0307(8) Uani 1 1 d .
C18 C 0.5418(2) 0.6067(4) 0.0433(2) 0.0475(11) Uani 1 1 d .
H18A H 0.5515 0.5360 0.0662 0.071 Uiso 1 1 calc R
H18B H 0.5678 0.6148 0.0158 0.071 Uiso 1 1 calc R
H18C H 0.4970 0.6086 0.0166 0.071 Uiso 1 1 calc R
C19 C 0.6248(2) 0.6932(6) 0.1340(2) 0.0612(15) Uani 1 1 d .
H19A H 0.6319 0.6236 0.1582 0.092 Uiso 1 1 calc R
H19B H 0.6352 0.7556 0.1642 0.092 Uiso 1 1 calc R
H19C H 0.6517 0.6956 0.1073 0.092 Uiso 1 1 calc R
C20 C 0.5455(4) 0.8097(5) 0.0551(3) 0.084(2) Uani 1 1 d .
H20A H 0.5726 0.8128 0.0285 0.126 Uiso 1 1 calc R
H20B H 0.5561 0.8712 0.0859 0.126 Uiso 1 1 calc R
H20C H 0.5012 0.8155 0.0275 0.126 Uiso 1 1 calc R
N21 N 0.37299(12) 0.5152(2) 0.22393(14) 0.0221(6) Uani 1 1 d .
C22 C 0.41042(15) 0.4996(3) 0.18828(16) 0.0223(7) Uani 1 1 d .
C23 C 0.41425(15) 0.3979(3) 0.16086(16) 0.0230(7) Uani 1 1 d .
H23 H 0.4430 0.3884 0.1382 0.028 Uiso 1 1 calc R
C24 C 0.37670(15) 0.3098(3) 0.16606(16) 0.0237(7) Uani 1 1 d .
C25 C 0.33600(16) 0.3292(3) 0.20014(18) 0.0265(7) Uani 1 1 d .
H25 H 0.3080 0.2726 0.2035 0.032 Uiso 1 1 calc R
C26 C 0.33609(16) 0.4306(3) 0.22911(18) 0.0264(7) Uani 1 1 d .
H26 H 0.3091 0.4410 0.2536 0.032 Uiso 1 1 calc R
C27 C 0.37760(17) 0.1960(3) 0.13547(18) 0.0280(7) Uani 1 1 d .
C28 C 0.4317(3) 0.1862(4) 0.1095(3) 0.0698(18) Uani 1 1 d .
H28A H 0.4714 0.2056 0.1434 0.105 Uiso 1 1 calc R
H28B H 0.4245 0.2367 0.0730 0.105 Uiso 1 1 calc R
H28C H 0.4341 0.1101 0.0954 0.105 Uiso 1 1 calc R
C29 C 0.3871(3) 0.1065(4) 0.1856(2) 0.0507(12) Uani 1 1 d .
H29A H 0.4276 0.1178 0.2201 0.076 Uiso 1 1 calc R
H29B H 0.3870 0.0340 0.1657 0.076 Uiso 1 1 calc R
H29C H 0.3528 0.1096 0.2035 0.076 Uiso 1 1 calc R
C30 C 0.3156(3) 0.1806(5) 0.0818(3) 0.091(3) Uani 1 1 d .
H30A H 0.3134 0.1055 0.0644 0.137 Uiso 1 1 calc R
H30B H 0.3121 0.2344 0.0476 0.137 Uiso 1 1 calc R
H30C H 0.2808 0.1917 0.0984 0.137 Uiso 1 1 calc R
N31 N 0.11572(12) 0.6409(2) 0.34319(13) 0.0205(5) Uani 1 1 d .
C32 C 0.05564(14) 0.6520(3) 0.34273(15) 0.0187(6) Uani 1 1 d .
C33 C 0.04224(15) 0.7138(3) 0.38957(15) 0.0196(6) Uani 1 1 d .
H33 H -0.0003 0.7214 0.3877 0.024 Uiso 1 1 calc R
C34 C 0.09030(15) 0.7647(3) 0.43924(15) 0.0198(6) Uani 1 1 d .
C35 C 0.15147(15) 0.7524(3) 0.43778(16) 0.0226(7) Uani 1 1 d .
H35 H 0.1860 0.7863 0.4701 0.027 Uiso 1 1 calc R
C36 C 0.16205(15) 0.6918(3) 0.38999(16) 0.0233(7) Uani 1 1 d .
H36 H 0.2041 0.6856 0.3900 0.028 Uiso 1 1 calc R
C37 C 0.07939(16) 0.8301(3) 0.49353(16) 0.0242(7) Uani 1 1 d .
C38 C 0.00943(16) 0.8370(3) 0.48594(17) 0.0280(7) Uani 1 1 d .
H38A H -0.0137 0.8743 0.4454 0.042 Uiso 1 1 calc R
H38B H 0.0046 0.8789 0.5219 0.042 Uiso 1 1 calc R
H38C H -0.0075 0.7622 0.4856 0.042 Uiso 1 1 calc R
C39 C 0.10493(19) 0.9480(3) 0.4940(2) 0.0339(8) Uani 1 1 d .
H39A H 0.1496 0.9448 0.4980 0.051 Uiso 1 1 calc R
H39B H 0.1005 0.9891 0.5305 0.051 Uiso 1 1 calc R
H39C H 0.0809 0.9855 0.4538 0.051 Uiso 1 1 calc R
C40 C 0.11480(19) 0.7728(4) 0.55788(17) 0.0358(9) Uani 1 1 d .
H40A H 0.0980 0.6979 0.5576 0.054 Uiso 1 1 calc R
H40B H 0.1090 0.8153 0.5932 0.054 Uiso 1 1 calc R
H40C H 0.1599 0.7687 0.5637 0.054 Uiso 1 1 calc R
N41 N 0.02844(12) 0.5359(2) 0.24915(13) 0.0216(6) Uani 1 1 d .
C42 C 0.00665(15) 0.5929(3) 0.29013(15) 0.0197(6) Uani 1 1 d .
C43 C -0.05676(15) 0.5916(3) 0.28385(16) 0.0224(7) Uani 1 1 d .
H43 H -0.0708 0.6329 0.3130 0.027 Uiso 1 1 calc R
C44 C -0.10022(15) 0.5305(3) 0.23528(17) 0.0252(7) Uani 1 1 d .
C45 C -0.07701(16) 0.4749(3) 0.19298(18) 0.0297(8) Uani 1 1 d .
H45 H -0.1048 0.4334 0.1584 0.036 Uiso 1 1 calc R
C46 C -0.01324(16) 0.4800(3) 0.20130(17) 0.0275(7) Uani 1 1 d .
H46 H 0.0015 0.4420 0.1715 0.033 Uiso 1 1 calc R
C47 C -0.17025(17) 0.5241(4) 0.2277(2) 0.0354(9) Uani 1 1 d .
C48 C -0.1989(2) 0.4155(4) 0.1964(3) 0.0518(13) Uani 1 1 d .
H48A H -0.2004 0.4145 0.1516 0.078 Uiso 1 1 calc R
H48B H -0.2419 0.4084 0.1976 0.078 Uiso 1 1 calc R
H48C H -0.1730 0.3537 0.2198 0.078 Uiso 1 1 calc R
C49 C -0.2037(2) 0.6194(5) 0.1831(3) 0.0620(15) Uani 1 1 d .
H49A H -0.1980 0.6108 0.1413 0.093 Uiso 1 1 calc R
H49B H -0.1855 0.6901 0.2024 0.093 Uiso 1 1 calc R
H49C H -0.2488 0.6180 0.1772 0.093 Uiso 1 1 calc R
C50 C -0.1802(2) 0.5374(6) 0.2917(3) 0.0668(17) Uani 1 1 d .
H50A H -0.2253 0.5312 0.2853 0.100 Uiso 1 1 calc R
H50B H -0.1648 0.6102 0.3098 0.100 Uiso 1 1 calc R
H50C H -0.1569 0.4795 0.3213 0.100 Uiso 1 1 calc R
C81 C 0.0559(3) 0.3164(4) 0.4058(2) 0.0526(13) Uani 1 1 d .
C82 C 0.0474(3) 0.4102(4) 0.4372(3) 0.0609(15) Uani 1 1 d .
H82 H 0.0151 0.4616 0.4160 0.073 Uiso 1 1 calc R
C83 C 0.0868(4) 0.4296(5) 0.5009(3) 0.0739(19) Uani 1 1 d .
H83 H 0.0820 0.4949 0.5227 0.089 Uiso 1 1 calc R
C84 C 0.1330(3) 0.3522(6) 0.5316(3) 0.0731(18) Uani 1 1 d .
H84 H 0.1596 0.3641 0.5748 0.088 Uiso 1 1 calc R
C85 C 0.1400(3) 0.2595(6) 0.4997(3) 0.0693(16) Uani 1 1 d .
H85 H 0.1715 0.2067 0.5207 0.083 Uiso 1 1 calc R
C86 C 0.1020(3) 0.2422(4) 0.4381(3) 0.0562(14) Uani 1 1 d .
H86 H 0.1074 0.1768 0.4167 0.067 Uiso 1 1 calc R
C87 C 0.0127(4) 0.2938(5) 0.3382(3) 0.089(2) Uani 1 1 d .
H87A H 0.0377 0.2871 0.3097 0.134 Uiso 1 1 calc R
H87B H -0.0174 0.3550 0.3235 0.134 Uiso 1 1 calc R
H87C H -0.0104 0.2248 0.3373 0.134 Uiso 1 1 calc R
C91 C 0.3180(2) 0.7294(4) 0.0408(2) 0.0511(12) Uani 1 1 d .
C92 C 0.3285(2) 0.6897(5) -0.0151(2) 0.0552(14) Uani 1 1 d .
H92 H 0.3429 0.7388 -0.0407 0.066 Uiso 1 1 calc R
C93 C 0.3182(2) 0.5824(5) -0.0317(2) 0.0580(14) Uani 1 1 d .
H93 H 0.3263 0.5571 -0.0689 0.070 Uiso 1 1 calc R
C94 C 0.2967(3) 0.5086(5) 0.0026(3) 0.0614(14) Uani 1 1 d .
H94 H 0.2893 0.4336 -0.0108 0.074 Uiso 1 1 calc R
C95 C 0.2860(2) 0.5442(4) 0.0562(2) 0.0513(12) Uani 1 1 d .
H95 H 0.2711 0.4933 0.0806 0.062 Uiso 1 1 calc R
C96 C 0.29625(18) 0.6510(4) 0.0758(2) 0.0406(10) Uani 1 1 d .
H96 H 0.2887 0.6735 0.1137 0.049 Uiso 1 1 calc R
C97 C 0.3278(3) 0.8465(5) 0.0594(3) 0.086(2) Uani 1 1 d .
H97A H 0.3707 0.8685 0.0627 0.130 Uiso 1 1 calc R
H97B H 0.3222 0.8571 0.1011 0.130 Uiso 1 1 calc R
H97C H 0.2971 0.8920 0.0268 0.130 Uiso 1 1 calc R

loop_
_atom_site_aniso_label
_atom_site_aniso_U_11
_atom_site_aniso_U_22
_atom_site_aniso_U_33
_atom_site_aniso_U_23
_atom_site_aniso_U_13
_atom_site_aniso_U_12
Pd1 0.01561(11) 0.02212(13) 0.03225(14) -0.00524(10) 0.01045(10) -0.00199(9)
Pd2 0.01554(11) 0.02293(12) 0.01960(12) -0.00359(9) 0.00799(9) -0.00202(9)
I1 0.03105(13) 0.02706(13) 0.05212(16) -0.01338(11) 0.02304(11) -0.00609(9)
I2 0.02570(11) 0.03486(13) 0.03124(12) -0.01315(10) 0.01335(9) -0.00440(9)
C1 0.0202(15) 0.0217(16) 0.0291(18) -0.0055(13) 0.0101(13) -0.0024(12)
C2 0.0196(15) 0.0224(16) 0.0224(16) -0.0047(13) 0.0102(13) 0.0016(12)
C3 0.0179(14) 0.0228(16) 0.0205(15) -0.0062(12) 0.0076(12) 0.0000(12)
C4 0.0258(16) 0.0262(17) 0.0223(16) -0.0021(13) 0.0110(13) 0.0005(13)
C5 0.0275(17) 0.0320(19) 0.0229(17) -0.0005(14) 0.0041(14) 0.0024(14)
C6 0.0230(16) 0.0248(17) 0.0304(19) -0.0062(14) 0.0038(14) -0.0001(13)
C7 0.0204(15) 0.0311(18) 0.0272(17) 0.0023(14) 0.0105(13) 0.0017(13)
C8 0.036(2) 0.034(2) 0.031(2) 0.0075(16) 0.0133(16) 0.0005(16)
C9 0.031(2) 0.044(2) 0.049(3) 0.006(2) -0.0007(18) -0.0070(18)
N11 0.0176(13) 0.0235(14) 0.0344(16) -0.0033(12) 0.0104(12) -0.0002(11)
C12 0.0153(14) 0.0227(16) 0.0276(17) -0.0010(13) 0.0051(12) 0.0001(12)
C13 0.0224(16) 0.0244(17) 0.0232(16) 0.0005(13) 0.0050(13) 0.0032(13)
C14 0.0203(15) 0.0295(18) 0.0248(17) -0.0009(14) 0.0051(13) -0.0013(13)
C15 0.0248(17) 0.0252(18) 0.038(2) -0.0022(15) 0.0113(15) -0.0058(14)
C16 0.0237(16) 0.0241(17) 0.038(2) -0.0066(15) 0.0126(15) -0.0031(13)
C17 0.037(2) 0.0306(19) 0.0283(19) -0.0021(15) 0.0156(16) -0.0043(16)
C18 0.056(3) 0.045(3) 0.055(3) -0.015(2) 0.035(2) -0.014(2)
C19 0.036(2) 0.111(5) 0.045(3) -0.013(3) 0.026(2) -0.015(3)
C20 0.165(7) 0.047(3) 0.073(4) 0.027(3) 0.084(5) 0.029(4)
N21 0.0161(12) 0.0219(14) 0.0281(15) -0.0003(11) 0.0074(11) 0.0012(10)
C22 0.0154(14) 0.0243(16) 0.0250(17) -0.0007(13) 0.0043(12) -0.0005(12)
C23 0.0194(15) 0.0250(17) 0.0239(16) -0.0003(13) 0.0066(13) 0.0024(12)
C24 0.0207(15) 0.0239(17) 0.0229(16) 0.0004(13) 0.0029(13) 0.0040(13)
C25 0.0220(16) 0.0235(17) 0.0335(19) -0.0032(14) 0.0086(14) -0.0057(13)
C26 0.0213(16) 0.0247(17) 0.0352(19) -0.0029(14) 0.0122(14) -0.0020(13)
C27 0.0307(18) 0.0221(17) 0.0302(19) -0.0033(14) 0.0090(15) -0.0023(14)
C28 0.109(5) 0.035(3) 0.099(5) -0.031(3) 0.080(4) -0.022(3)
C29 0.076(3) 0.031(2) 0.046(3) -0.0002(19) 0.022(2) 0.005(2)
C30 0.081(4) 0.054(3) 0.084(4) -0.042(3) -0.045(3) 0.028(3)
N31 0.0175(12) 0.0237(14) 0.0204(13) -0.0009(11) 0.0067(10) -0.0009(10)
C32 0.0175(14) 0.0178(15) 0.0222(16) 0.0017(12) 0.0084(12) -0.0010(11)
C33 0.0186(14) 0.0201(15) 0.0222(16) 0.0002(12) 0.0095(12) 0.0012(12)
C34 0.0195(15) 0.0216(16) 0.0194(15) 0.0012(12) 0.0079(12) 0.0026(12)
C35 0.0195(15) 0.0241(16) 0.0224(16) -0.0043(13) 0.0048(12) -0.0009(12)
C36 0.0167(14) 0.0271(17) 0.0260(17) -0.0060(13) 0.0073(13) -0.0028(12)
C37 0.0220(16) 0.0295(18) 0.0222(16) -0.0048(14) 0.0089(13) 0.0022(13)
C38 0.0261(17) 0.035(2) 0.0260(18) -0.0067(15) 0.0122(14) 0.0014(15)
C39 0.034(2) 0.031(2) 0.042(2) -0.0127(17) 0.0198(17) -0.0033(16)
C40 0.035(2) 0.048(2) 0.0216(18) -0.0034(16) 0.0062(15) 0.0070(18)
N41 0.0179(13) 0.0273(15) 0.0204(13) -0.0025(11) 0.0075(11) -0.0032(11)
C42 0.0191(15) 0.0218(16) 0.0195(15) -0.0003(12) 0.0084(12) -0.0003(12)
C43 0.0211(15) 0.0245(17) 0.0239(16) -0.0016(13) 0.0109(13) -0.0015(13)
C44 0.0170(15) 0.0309(18) 0.0268(17) -0.0038(14) 0.0062(13) -0.0053(13)
C45 0.0226(17) 0.039(2) 0.0277(18) -0.0093(16) 0.0087(14) -0.0085(15)
C46 0.0222(16) 0.037(2) 0.0255(17) -0.0110(15) 0.0110(14) -0.0073(14)
C47 0.0186(16) 0.045(2) 0.044(2) -0.0138(18) 0.0121(16) -0.0089(15)
C48 0.031(2) 0.058(3) 0.074(3) -0.022(3) 0.027(2) -0.021(2)
C49 0.028(2) 0.069(4) 0.084(4) 0.006(3) 0.013(2) 0.010(2)
C50 0.036(2) 0.118(5) 0.057(3) -0.028(3) 0.030(2) -0.028(3)
C81 0.093(4) 0.033(2) 0.048(3) -0.002(2) 0.044(3) -0.018(2)
C82 0.107(5) 0.032(2) 0.058(3) -0.001(2) 0.047(3) -0.009(3)
C83 0.107(5) 0.058(4) 0.079(4) -0.030(3) 0.061(4) -0.035(4)
C84 0.062(4) 0.103(5) 0.061(4) -0.022(4) 0.030(3) -0.034(4)
C85 0.053(3) 0.080(4) 0.089(5) -0.002(4) 0.042(3) -0.016(3)
C86 0.076(4) 0.044(3) 0.069(4) -0.004(3) 0.053(3) -0.012(3)
C87 0.173(8) 0.053(3) 0.042(3) -0.005(3) 0.037(4) -0.014(4)
C91 0.032(2) 0.055(3) 0.050(3) 0.012(2) -0.006(2) 0.005(2)
C92 0.032(2) 0.088(4) 0.045(3) 0.021(3) 0.013(2) 0.005(2)
C93 0.053(3) 0.081(4) 0.042(3) 0.003(3) 0.017(2) 0.019(3)
C94 0.059(3) 0.063(3) 0.051(3) 0.005(3) 0.004(3) 0.020(3)
C95 0.038(2) 0.061(3) 0.047(3) 0.019(2) 0.004(2) 0.009(2)
C96 0.0282(19) 0.065(3) 0.0262(19) 0.0086(19) 0.0060(16) 0.0127(19)
C97 0.082(5) 0.063(4) 0.084(5) 0.010(3) -0.012(4) -0.005(3)

loop_
_atom_type_symbol
_atom_type_description
_atom_type_scat_dispersion_real
_atom_type_scat_dispersion_imag
_atom_type_scat_source
C C 0.0033 0.0016 'International Tables Vol C Tables 4.2.6.8 and 6.1.1.4'
H H 0.0000 0.0000 'International Tables Vol C Tables 4.2.6.8 and 6.1.1.4'
N N 0.0061 0.0033 'International Tables Vol C Tables 4.2.6.8 and 6.1.1.4'
Pd Pd -0.9988 1.0072 'International Tables Vol C Tables 4.2.6.8 and 6.1.1.4'
I I -0.4742 1.8119 'International Tables Vol C Tables 4.2.6.8 and 6.1.1.4'

loop_
_geom_angle_atom_site_label_1
_geom_angle_atom_site_label_2
_geom_angle_atom_site_label_3
_geom_angle
C1 Pd1 N21 91.64(12)
C1 Pd1 N11 169.14(12)
N21 Pd1 N11 77.87(11)
C1 Pd1 I1 90.77(10)
N21 Pd1 I1 177.58(8)
N11 Pd1 I1 99.71(8)
C3 Pd2 N31 93.25(11)
C3 Pd2 N41 170.79(12)
N31 Pd2 N41 77.99(10)
C3 Pd2 I2 88.96(9)
N31 Pd2 I2 176.58(8)
N41 Pd2 I2 99.66(7)
C6 C1 C2 120.4(3)
C6 C1 Pd1 117.9(2)
C2 C1 Pd1 120.1(3)
C3 C2 C1 119.1(3)
C3 C2 C7 121.1(3)
C1 C2 C7 119.7(3)
C4 C3 C2 120.9(3)
C4 C3 Pd2 117.5(2)
C2 C3 Pd2 121.4(2)
C3 C4 C5 118.4(3)
C3 C4 C8 122.0(3)
C5 C4 C8 119.6(3)
C6 C5 C4 122.2(3)
C5 C6 C1 118.6(3)
C5 C6 C9 120.1(3)
C1 C6 C9 121.2(3)
C16 N11 C12 118.4(3)
C16 N11 Pd1 126.7(2)
C12 N11 Pd1 114.9(2)
N11 C12 C13 121.6(3)
N11 C12 C22 115.1(3)
C13 C12 C22 123.2(3)
C12 C13 C14 120.7(3)
C13 C14 C15 116.4(3)
C13 C14 C17 122.6(3)
C15 C14 C17 121.0(3)
C16 C15 C14 120.2(3)
N11 C16 C15 122.6(3)
C18 C17 C19 108.6(4)
C18 C17 C20 108.7(4)
C19 C17 C20 108.8(5)
C18 C17 C14 111.9(3)
C19 C17 C14 109.1(3)
C20 C17 C14 109.8(4)
C26 N21 C22 118.0(3)
C26 N21 Pd1 125.7(2)
C22 N21 Pd1 116.3(2)
N21 C22 C23 121.6(3)
N21 C22 C12 115.6(3)
C23 C22 C12 122.8(3)
C22 C23 C24 120.9(3)
C23 C24 C25 116.6(3)
C23 C24 C27 123.4(3)
C25 C24 C27 120.0(3)
C26 C25 C24 120.2(3)
N21 C26 C25 122.5(3)
C30 C27 C29 110.5(4)
C30 C27 C28 110.0(5)
C29 C27 C28 106.8(4)
C30 C27 C24 108.1(3)
C29 C27 C24 109.8(3)
C28 C27 C24 111.6(3)
C36 N31 C32 118.2(3)
C36 N31 Pd2 125.4(2)
C32 N31 Pd2 116.3(2)
N31 C32 C33 121.1(3)
N31 C32 C42 115.6(3)
C33 C32 C42 123.4(3)
C32 C33 C34 121.1(3)
C33 C34 C35 116.2(3)
C33 C34 C37 124.0(3)
C35 C34 C37 119.8(3)
C36 C35 C34 120.4(3)
N31 C36 C35 123.1(3)
C34 C37 C38 112.2(3)
C34 C37 C39 109.0(3)
C38 C37 C39 108.6(3)
C34 C37 C40 108.8(3)
C38 C37 C40 108.5(3)
C39 C37 C40 109.7(3)
C46 N41 C42 118.0(3)
C46 N41 Pd2 127.1(2)
C42 N41 Pd2 114.6(2)
N41 C42 C43 121.4(3)
N41 C42 C32 115.2(3)
C43 C42 C32 123.3(3)
C42 C43 C44 120.8(3)
C45 C44 C43 116.7(3)
C45 C44 C47 120.7(3)
C43 C44 C47 122.6(3)
C46 C45 C44 119.9(3)
N41 C46 C45 123.1(3)
C50 C47 C48 110.0(4)
C50 C47 C44 111.5(3)
C48 C47 C44 110.9(3)
C50 C47 C49 108.9(4)
C48 C47 C49 108.4(4)
C44 C47 C49 107.1(3)
C86 C81 C82 119.0(5)
C86 C81 C87 121.2(5)
C82 C81 C87 119.7(6)
C81 C82 C83 119.6(6)
C84 C83 C82 119.4(5)
C85 C84 C83 119.9(6)
C86 C85 C84 120.2(7)
C85 C86 C81 121.9(5)
C96 C91 C92 116.3(5)
C96 C91 C97 122.7(6)
C92 C91 C97 121.1(6)
C93 C92 C91 120.0(5)
C92 C93 C94 122.6(5)
C95 C94 C93 118.7(6)
C96 C95 C94 121.3(5)
C95 C96 C91 121.1(4)

loop_
_geom_bond_atom_site_label_1
_geom_bond_atom_site_label_2
_geom_bond_distance
Pd1 C1 1.985(3)
Pd1 N21 2.082(3)
Pd1 N11 2.133(3)
Pd1 I1 2.5713(3)
Pd2 C3 1.995(3)
Pd2 N31 2.076(3)
Pd2 N41 2.132(3)
Pd2 I2 2.5907(3)
C1 C6 1.401(5)
C1 C2 1.407(4)
C2 C3 1.403(5)
C2 C7 1.505(5)
C3 C4 1.394(5)
C4 C5 1.396(5)
C4 C8 1.512(5)
C5 C6 1.388(5)
C6 C9 1.508(5)
N11 C16 1.339(4)
N11 C12 1.348(4)
C12 C13 1.386(5)
C12 C22 1.495(5)
C13 C14 1.392(5)
C14 C15 1.397(5)
C14 C17 1.528(5)
C15 C16 1.378(5)
C17 C18 1.515(6)
C17 C19 1.516(6)
C17 C20 1.520(6)
N21 C26 1.346(4)
N21 C22 1.348(4)
C22 C23 1.386(5)
C23 C24 1.388(5)
C24 C25 1.389(5)
C24 C27 1.535(5)
C25 C26 1.382(5)
C27 C30 1.506(6)
C27 C29 1.511(6)
C27 C28 1.517(6)
N31 C36 1.343(4)
N31 C32 1.355(4)
C32 C33 1.390(4)
C32 C42 1.485(4)
C33 C34 1.396(4)
C34 C35 1.396(4)
C34 C37 1.525(4)
C35 C36 1.371(5)
C37 C38 1.528(5)
C37 C39 1.536(5)
C37 C40 1.538(5)
N41 C46 1.334(4)
N41 C42 1.355(4)
C42 C43 1.386(4)
C43 C44 1.393(5)
C44 C45 1.389(5)
C44 C47 1.529(5)
C45 C46 1.385(5)
C47 C50 1.514(6)
C47 C48 1.521(6)
C47 C49 1.536(7)
C81 C86 1.374(8)
C81 C82 1.377(7)
C81 C87 1.505(8)
C82 C83 1.404(9)
C83 C84 1.391(10)
C84 C85 1.361(9)
C85 C86 1.355(8)
C91 C96 1.412(7)
C91 C92 1.417(8)
C91 C97 1.469(8)
C92 C93 1.347(8)
C93 C94 1.362(8)
C94 C95 1.357(8)
C95 C96 1.357(7)
